data_7129714
loop_
_publ_author_name
'Zhang , Jia-Lu'
'Ma, Rui'
'Zhao, Huan-Huan'
'Xu, Peng-Fei'

_publ_section_title
;
 Enantioselective Construction of Spiro-Tetrahydroquinoline Scaffolds
 through Asymmetric Catalytic Cascade Reactions
;
_journal_name_full 'Chemical Communications'
_journal_paper_doi 10.1039/D2CC00502F
_journal_year 2022
_chemical_absolute_configuration ad
_chemical_formula_moiety 'C38 H31 N O6 S, C H Cl3'
_chemical_formula_sum 'C39 H32 Cl3 N O6 S'
_chemical_formula_weight 749.06
_space_group_crystal_system monoclinic
_space_group_IT_number 4
_space_group_name_Hall 'P 2yb'
_space_group_name_H-M_alt 'P 1 21 1'
_atom_sites_solution_hydrogens geom
_atom_sites_solution_primary dual
_audit_creation_date 2021-01-15
_audit_creation_method
;
Olex2 1.3-ac4
(compiled 2018.11.30 svn.r3537 for Rigaku Oxford Diffraction, GUI svn.r5622)
;
_audit_update_record
;
2021-05-20 deposited with the CCDC.	2022-02-09 downloaded from the CCDC.
;
_cell_angle_alpha 90
_cell_angle_beta 98.1800(10)
_cell_angle_gamma 90
_cell_formula_units_Z 2
_cell_length_a 9.77070(10)
_cell_length_b 9.87040(10)
_cell_length_c 19.0616(2)
_cell_measurement_reflns_used 22564
_cell_measurement_temperature 293(2)
_cell_measurement_theta_max 75.7970
_cell_measurement_theta_min 2.3120
_cell_volume 1819.61(3)
_computing_cell_refinement 'CrysAlisPro 1.171.40.84a (Rigaku OD, 2020)'
_computing_data_collection 'CrysAlisPro 1.171.40.84a (Rigaku OD, 2020)'
_computing_data_reduction 'CrysAlisPro 1.171.40.84a (Rigaku OD, 2020)'
_computing_molecular_graphics 'Olex2 (Dolomanov et al., 2009)'
_computing_publication_material 'Olex2 (Dolomanov et al., 2009)'
_computing_structure_refinement 'ShelXL (Sheldrick, 2015)'
_computing_structure_solution 'ShelXT (Sheldrick, 2015)'
_diffrn_ambient_temperature 293(2)
_diffrn_detector 'Hybrid Pixel Array Detector'
_diffrn_detector_area_resol_mean 10.0000
_diffrn_detector_type HyPix
_diffrn_measured_fraction_theta_full 0.999
_diffrn_measured_fraction_theta_max 0.973
_diffrn_measurement_details
;
List of Runs (angles in degrees, time in seconds):

  # Type    Start    End  Width  t~exp~   \w     \q     \k     \f   Frames
#--------------------------------------------------------------------------
  1  \w     27.00  57.00   0.50    0.05    --   46.32  77.00 -30.00   60
  2  \w     24.00  50.00   0.50    0.05    --   46.32  77.00 -60.00   52
  3  \w     24.00  49.00   0.50    0.05    --   46.32  77.00   0.00   50
  4  \w     32.00  59.00   0.50    0.05    --   46.32  57.00 -60.00   54
  5  \w     25.00  52.00   0.50    0.05    --   46.32  77.00 -90.00   54
  6  \w     24.00  51.00   0.50    0.05    --   46.32  77.00-120.00   54
  7  \w     33.00  65.00   0.50    0.05    --   46.32  57.00-150.00   64
  8  \w     26.00  67.00   0.50    0.05    --   46.32  77.00-180.00   82
  9  \w     39.00  68.00   0.50    0.05    --   46.32  57.00-120.00   58
 10  \w     35.00  94.00   0.50    0.05    --   46.32  19.00 -60.00  118
 11  \w     23.00  48.00   0.50    0.05    --   46.32   3.00-156.00   50
 12  \w    -65.00 -31.00   0.50    0.05    --  -46.32 -67.00 -14.48   68
 13  \w    -81.00 -34.00   0.50    0.05    --  -46.32 -37.00 -30.00   94
 14  \w    -98.00 -55.00   0.50    0.05    --  -46.32  -3.00  24.00   86
 15  \w    -86.00 -36.00   0.50    0.05    --  -46.32 -37.00 -90.00  100
 16  \w    -42.00 -17.00   0.50    0.05    --  -46.32   3.00-156.00   50
 17  \w    -93.00 -14.00   0.50    0.05    --  -46.32 125.00 -30.00  158
 18  \w    -69.00 -29.00   0.50    0.10    -- -102.00  61.00-180.00   80
 19  \w      4.00  29.00   0.50    0.05    --  -46.32  27.00 -67.12   50
 20  \w     88.00 174.00   0.50    0.10    --  103.99  61.00-120.00  172
 21  \w    123.00 155.00   0.50    0.10    --  103.99  -3.00  24.00   64
 22  \w    102.00 127.00   0.50    0.10    --  103.99   3.00-156.00   50
 23  \w     32.00  73.00   0.50    0.10    --  103.99 -61.00-180.00   82
 24  \w     31.00 103.00   0.50    0.10    --  103.99 -94.00-180.00  144
 25  \w     27.00  67.00   0.50    0.05    --   46.32-125.00-150.00   80
 26  \w     32.00 106.00   0.50    0.10    --  103.99 -94.00 -90.00  148
 27  \w     58.00  84.00   0.50    0.10    --  103.99 -94.00 -60.00   52
 28  \w     31.00 112.00   0.50    0.10    --  103.99-125.00  90.00  162
 29  \w     33.00 105.00   0.50    0.10    --  103.99 -94.00 120.00  144
 30  \w   -104.00 -78.00   0.50    0.10    -- -102.00 -80.00 -37.92   52
 31  \w   -107.00 -81.00   0.50    0.10    -- -102.00 -78.00 -10.70   52
 32  \w   -175.00-110.00   0.50    0.10    -- -102.00 -78.00 -10.70  130
 33  \w   -162.00-136.00   0.50    0.10    -- -102.00 -77.00   0.00   52
 34  \w   -105.00 -79.00   0.50    0.10    -- -102.00 -77.00  60.00   52
 35  \w   -104.00 -79.00   0.50    0.10    -- -102.00 -77.00 -30.00   50
 36  \w   -106.00 -79.00   0.50    0.10    -- -102.00 -78.00 -51.65   54
 37  \w   -115.00 -84.00   0.50    0.10    -- -102.00 -77.00 -60.00   62
 38  \w   -104.00 -79.00   0.50    0.10    -- -102.00 -77.00-120.00   50
 39  \w   -106.00 -80.00   0.50    0.10    -- -102.00 -77.00-150.00   52
 40  \w   -172.00-146.00   0.50    0.10    -- -102.00 -77.00-120.00   52
 41  \w   -169.00-144.00   0.50    0.10    -- -102.00 -77.00 -60.00   50
 42  \w   -112.00 -83.00   0.50    0.10    -- -102.00 -77.00 -90.00   58
 43  \w   -106.00 -80.00   0.50    0.10    -- -102.00 -74.00-134.53   52
 44  \w   -105.00 -80.00   0.50    0.10    -- -102.00 -75.00-106.72   50
 45  \w   -106.00 -81.00   0.50    0.10    -- -102.00 -73.00 -87.92   50
 46  \w   -104.00 -79.00   0.50    0.10    -- -102.00 -77.00   0.00   50
 47  \w   -108.00 -82.00   0.50    0.10    -- -102.00 -71.00 -30.07   52
 48  \w   -106.00 -81.00   0.50    0.10    -- -102.00 -72.00  -2.44   50
 49  \w   -105.00 -80.00   0.50    0.10    -- -102.00 -77.00  30.00   50
 50  \w   -117.00 -81.00   0.50    0.10    -- -102.00 -72.00  42.81   72
 51  \w   -125.00 -81.00   0.50    0.10    -- -102.00 -72.00  31.98   88
 52  \w   -108.00 -83.00   0.50    0.10    -- -102.00 -71.00  11.89   50
 53  \w   -110.00 -84.00   0.50    0.10    -- -102.00 -64.00 -22.43   52
 54  \w   -112.00 -85.00   0.50    0.10    -- -102.00 -63.00 -31.15   54
 55  \w   -107.00 -82.00   0.50    0.10    -- -102.00 -69.00 -87.38   50
 56  \w   -110.00 -85.00   0.50    0.10    -- -102.00 -61.00 -90.00   50
 57  \w   -111.00 -86.00   0.50    0.10    -- -102.00 -61.00 -51.65   50
 58  \w   -166.00-141.00   0.50    0.10    -- -102.00 -69.00 -87.38   50
 59  \w   -127.00 -85.00   0.50    0.10    -- -102.00 -61.00 -63.76   84
 60  \w   -110.00 -85.00   0.50    0.10    -- -102.00 -61.00   0.00   50
 61  \w   -123.00 -85.00   0.50    0.10    -- -102.00 -62.00  -6.84   76
 62  \w   -110.00 -85.00   0.50    0.10    -- -102.00 -61.00  60.00   50
 63  \w   -144.00-117.00   0.50    0.10    -- -102.00 -61.00  60.00   54
 64  \w   -160.00-135.00   0.50    0.10    -- -102.00 -62.00  -6.84   50
 65  \w   -144.00 -91.00   0.50    0.10    -- -102.00 -45.00  -9.65  106
 66  \w   -111.00 -86.00   0.50    0.10    -- -102.00 -60.00 -40.69   50
 67  \w   -131.00-106.00   0.50    0.10    -- -102.00 -45.00-101.13   50
 68  \w   -110.00 -85.00   0.50    0.10    -- -102.00 -61.00-120.00   50
 69  \w   -114.00 -89.00   0.50    0.10    -- -102.00 -47.00-143.75   50
 70  \w   -173.00-147.00   0.50    0.10    -- -102.00 -47.00-143.75   52
 71  \w   -114.00 -89.00   0.50    0.10    -- -102.00  -3.00  24.00   50
 72  \w    -85.00 -59.00   0.50    0.10    -- -102.00  -3.00  24.00   52
;
_diffrn_measurement_device 'four-circle diffractometer'
_diffrn_measurement_device_type 'XtaLAB Synergy R, DW system, HyPix'
_diffrn_measurement_method '\w scans'
_diffrn_orient_matrix_type 'CrysAlisPro convention (1999,Acta A55,543-557)'
_diffrn_orient_matrix_UB_11 0.1079032000
_diffrn_orient_matrix_UB_12 0.0015676000
_diffrn_orient_matrix_UB_13 0.0673498000
_diffrn_orient_matrix_UB_21 0.1171323000
_diffrn_orient_matrix_UB_22 -0.0072837000
_diffrn_orient_matrix_UB_23 -0.0460950000
_diffrn_orient_matrix_UB_31 0.0044030000
_diffrn_orient_matrix_UB_32 0.1558585000
_diffrn_orient_matrix_UB_33 -0.0028617000
_diffrn_radiation_monochromator mirror
_diffrn_radiation_probe x-ray
_diffrn_radiation_type CuK\a
_diffrn_radiation_wavelength 1.54184
_diffrn_reflns_av_R_equivalents 0.0368
_diffrn_reflns_av_unetI/netI 0.0268
_diffrn_reflns_Laue_measured_fraction_full 0.999
_diffrn_reflns_Laue_measured_fraction_max 0.973
_diffrn_reflns_limit_h_max 12
_diffrn_reflns_limit_h_min -12
_diffrn_reflns_limit_k_max 12
_diffrn_reflns_limit_k_min -10
_diffrn_reflns_limit_l_max 23
_diffrn_reflns_limit_l_min -23
_diffrn_reflns_number 31466
_diffrn_reflns_point_group_measured_fraction_full 0.946
_diffrn_reflns_point_group_measured_fraction_max 0.908
_diffrn_reflns_theta_full 67.684
_diffrn_reflns_theta_max 76.023
_diffrn_reflns_theta_min 2.342
_diffrn_source 'Rotating-anode X-ray tube'
_diffrn_source_type 'Rigaku (Cu) X-ray Source'
_exptl_absorpt_coefficient_mu 3.211
_exptl_absorpt_correction_T_max 1.00000
_exptl_absorpt_correction_T_min 0.64330
_exptl_absorpt_correction_type multi-scan
_exptl_absorpt_process_details
;
CrysAlisPro 1.171.40.84a (Rigaku Oxford Diffraction, 2020)
Empirical absorption correction using spherical harmonics,
implemented in SCALE3 ABSPACK scaling algorithm.
;
_exptl_crystal_colour 'clear light colourless'
_exptl_crystal_colour_lustre clear
_exptl_crystal_colour_modifier light
_exptl_crystal_colour_primary colourless
_exptl_crystal_density_diffrn 1.367
_exptl_crystal_description block
_exptl_crystal_F_000 776
_exptl_crystal_size_max 0.12
_exptl_crystal_size_mid 0.07
_exptl_crystal_size_min 0.05
_refine_diff_density_max 0.260
_refine_diff_density_min -0.425
_refine_diff_density_rms 0.043
_refine_ls_abs_structure_details
;
 Flack x determined using 2533 quotients [(I+)-(I-)]/[(I+)+(I-)]
 (Parsons, Flack and Wagner, Acta Cryst. B69 (2013) 249-259).
;
_refine_ls_abs_structure_Flack 0.003(6)
_refine_ls_extinction_method none
_refine_ls_goodness_of_fit_ref 1.061
_refine_ls_hydrogen_treatment constr
_refine_ls_matrix_type full
_refine_ls_number_parameters 453
_refine_ls_number_reflns 6907
_refine_ls_number_restraints 19
_refine_ls_restrained_S_all 1.078
_refine_ls_R_factor_all 0.0420
_refine_ls_R_factor_gt 0.0391
_refine_ls_shift/su_max 0.001
_refine_ls_shift/su_mean 0.000
_refine_ls_structure_factor_coef Fsqd
_refine_ls_weighting_details 'w=1/[\s^2^(Fo^2^)+(0.0582P)^2^+0.2230P] where P=(Fo^2^+2Fc^2^)/3'
_refine_ls_weighting_scheme calc
_refine_ls_wR_factor_gt 0.1029
_refine_ls_wR_factor_ref 0.1057
_reflns_Friedel_coverage 0.759
_reflns_Friedel_fraction_full 0.887
_reflns_Friedel_fraction_max 0.834
_reflns_number_gt 6395
_reflns_number_total 6907
_reflns_threshold_expression 'I > 2\s(I)'
_cod_data_source_file d2cc00502f2.cif
_cod_data_source_block zhangjialu_0112
_cod_database_code 7129714
_shelx_shelxl_version_number 2018/3
_shelx_space_group_comment
;
The symmetry employed for this shelxl refinement is uniquely defined
by the following loop, which should always be used as a source of
symmetry information in preference to the above space-group names.
They are only intended as comments.
;
_shelx_estimated_absorpt_t_max 0.856
_shelx_estimated_absorpt_t_min 0.699
_diffrn_oxdiff_digest_frames
;
0190aa058f6d47442bc6a75233f6f4f46400060c7c5
;
_reflns_odcompleteness_completeness 99.86
_reflns_odcompleteness_iscentric 1
_reflns_odcompleteness_theta 66.97
_olex2_refinement_description
;
1. Fixed Uiso
 At 1.2 times of:
  All C(H) groups, All C(H,H) groups
 At 1.5 times of:
  All C(H,H,H) groups
2. Uiso/Uaniso restraints and constraints
Uanis(C24) \\sim Ueq, Uanis(C23) \\sim Ueq, Uanis(C22) \\sim Ueq: with sigma of
0.01 and sigma for terminal atoms of 0.02
3.a Ternary CH refined with riding coordinates:
 C7(H7), C9(H9), C48(H48)
3.b Secondary CH2 refined with riding coordinates:
 C29(H29A,H29B)
3.c Aromatic/amide H refined with riding coordinates:
 C41(H41), C13(H13), C37(H37), C2(H2), C3(H3), C5(H5), C14(H14), C45(H45),
 C4(H4), C36(H36), C16(H16), C35(H35), C15(H15), C34(H34), C44(H44), C42(H42),
 C21(H21), C24(H24), C23(H23), C25(H25), C22(H22)
3.d Idealised Me refined as rotating group:
 C39(H39A,H39B,H39C), C46(H46A,H46B,H46C)
;
_olex2_submission_special_instructions 'No special instructions were received'
_oxdiff_exptl_absorpt_empirical_details
;
Empirical correction (ABSPACK) includes:
- Absorption correction using spherical harmonics
- Frame scaling
;
_oxdiff_exptl_absorpt_empirical_full_max 1.919
_oxdiff_exptl_absorpt_empirical_full_min 0.648

loop_
_space_group_symop_operation_xyz
'x, y, z'
'-x, y+1/2, -z'

loop_
_atom_site_label
_atom_site_type_symbol
_atom_site_fract_x
_atom_site_fract_y
_atom_site_fract_z
_atom_site_U_iso_or_equiv
_atom_site_adp_type
_atom_site_occupancy
_atom_site_site_symmetry_order
_atom_site_calc_flag
_atom_site_refinement_flags_posn
_atom_site_refinement_flags_adp
_atom_site_refinement_flags_occupancy
_atom_site_disorder_assembly
_atom_site_disorder_group
S26 S -0.04034(8) 0.68478(9) 0.66800(4) 0.0593(2) Uani 1 1 d . . . . .
Cl50 Cl 0.32850(13) 0.38066(16) 0.49240(7) 0.1020(4) Uani 1 1 d . . . . .
Cl47 Cl 0.55649(11) 0.25783(18) 0.57986(6) 0.1038(4) Uani 1 1 d . . . . .
Cl49 Cl 0.31770(17) 0.09847(17) 0.52336(8) 0.1109(4) Uani 1 1 d . . . . .
O18 O 0.2622(3) 0.5071(3) 0.95228(11) 0.0621(6) Uani 1 1 d . . . . .
O31 O 0.2949(2) 0.2265(3) 0.71236(13) 0.0693(7) Uani 1 1 d . . . . .
O28 O -0.1453(3) 0.7238(3) 0.70858(16) 0.0836(9) Uani 1 1 d . . . . .
O19 O 0.0740(3) 0.4247(3) 0.88645(14) 0.0738(7) Uani 1 1 d . . . . .
N10 N 0.1079(2) 0.7009(3) 0.72245(12) 0.0498(6) Uani 1 1 d . . . . .
O27 O -0.0238(3) 0.7531(3) 0.60416(14) 0.0819(8) Uani 1 1 d . . . . .
O38 O 0.6237(3) 0.2966(3) 0.86973(15) 0.0835(9) Uani 1 1 d . . . . .
C12 C 0.3513(3) 0.6461(3) 0.87225(14) 0.0461(6) Uani 1 1 d . . . . .
C7 C 0.2628(3) 0.4786(3) 0.77403(13) 0.0432(6) Uani 1 1 d . . . . .
H7 H 0.179286 0.429699 0.753583 0.052 Uiso 1 1 calc R . . . .
C30 C 0.3857(3) 0.2532(3) 0.76087(14) 0.0474(6) Uani 1 1 d . . . . .
C40 C -0.0579(3) 0.5102(3) 0.64941(16) 0.0514(7) Uani 1 1 d . . . . .
C11 C 0.1739(3) 0.4959(4) 0.89048(16) 0.0531(7) Uani 1 1 d . . . . .
C8 C 0.2243(3) 0.5793(3) 0.83152(13) 0.0437(6) Uani 1 1 d . . . . .
C29 C 0.3705(3) 0.3757(3) 0.80669(15) 0.0519(7) Uani 1 1 d . . . . .
H29A H 0.459375 0.420776 0.816550 0.062 Uiso 1 1 calc R . . . .
H29B H 0.345473 0.345286 0.851561 0.062 Uiso 1 1 calc R . . . .
C32 C 0.5107(3) 0.1651(3) 0.77478(15) 0.0481(6) Uani 1 1 d . . . . .
C9 C 0.1028(3) 0.6711(3) 0.79818(14) 0.0475(6) Uani 1 1 d . . . . .
H9 H 0.017394 0.620150 0.800303 0.057 Uiso 1 1 calc R . . . .
C41 C 0.0023(4) 0.4576(4) 0.59392(18) 0.0640(9) Uani 1 1 d . . . . .
H41 H 0.045712 0.514418 0.565015 0.077 Uiso 1 1 calc R . . . .
C17 C 0.3685(3) 0.5957(4) 0.94045(15) 0.0555(7) Uani 1 1 d . . . . .
C33 C 0.6271(3) 0.1887(4) 0.82583(16) 0.0559(7) Uani 1 1 d . . . . .
C6 C 0.3119(3) 0.5644(3) 0.71692(14) 0.0482(6) Uani 1 1 d . . . . .
C13 C 0.4493(3) 0.7348(4) 0.85388(18) 0.0587(8) Uani 1 1 d . . . . .
H13 H 0.441211 0.771006 0.808434 0.070 Uiso 1 1 calc R . . . .
C37 C 0.5136(4) 0.0513(4) 0.73181(19) 0.0611(8) Uani 1 1 d . . . . .
H37 H 0.437291 0.032639 0.698196 0.073 Uiso 1 1 calc R . . . .
C1 C 0.2327(3) 0.6774(3) 0.69338(13) 0.0490(6) Uani 1 1 d . . . . .
C2 C 0.2752(4) 0.7666(4) 0.64429(17) 0.0675(9) Uani 1 1 d . . . . .
H2 H 0.222371 0.842634 0.629787 0.081 Uiso 1 1 calc R . . . .
C3 C 0.3964(5) 0.7413(5) 0.6173(2) 0.0823(12) Uani 1 1 d . . . . .
H3 H 0.424294 0.799298 0.583609 0.099 Uiso 1 1 calc R . . . .
C5 C 0.4352(4) 0.5444(4) 0.68997(19) 0.0644(9) Uani 1 1 d . . . . .
H5 H 0.491440 0.471416 0.705899 0.077 Uiso 1 1 calc R . . . .
C14 C 0.5603(4) 0.7689(5) 0.9047(2) 0.0786(11) Uani 1 1 d . . . . .
H14 H 0.626172 0.830006 0.893328 0.094 Uiso 1 1 calc R . . . .
C20 C 0.0924(3) 0.8011(4) 0.84034(16) 0.0569(8) Uani 1 1 d . . . . .
C45 C -0.1219(4) 0.4265(5) 0.6925(2) 0.0681(10) Uani 1 1 d . . . . .
H45 H -0.164285 0.462568 0.729036 0.082 Uiso 1 1 calc R . . . .
C4 C 0.4756(5) 0.6312(5) 0.6398(2) 0.0817(12) Uani 1 1 d . . . . .
H4 H 0.557090 0.614718 0.621324 0.098 Uiso 1 1 calc R . . . .
C36 C 0.6263(4) -0.0348(4) 0.7375(2) 0.0756(11) Uani 1 1 d . . . . .
H36 H 0.625928 -0.110208 0.708144 0.091 Uiso 1 1 calc R . . . .
C16 C 0.4785(5) 0.6259(5) 0.99131(19) 0.0755(11) Uani 1 1 d . . . . .
H16 H 0.487067 0.588581 1.036524 0.091 Uiso 1 1 calc R . . . .
C35 C 0.7390(4) -0.0067(5) 0.7874(2) 0.0786(11) Uani 1 1 d . . . . .
H35 H 0.816105 -0.062923 0.791177 0.094 Uiso 1 1 calc R . . . .
C15 C 0.5745(5) 0.7137(5) 0.9720(2) 0.0849(13) Uani 1 1 d . . . . .
H15 H 0.650930 0.736669 1.004676 0.102 Uiso 1 1 calc R . . . .
C34 C 0.7392(4) 0.1009(5) 0.8307(2) 0.0732(10) Uani 1 1 d . . . . .
H34 H 0.815804 0.116785 0.864649 0.088 Uiso 1 1 calc R . . . .
C44 C -0.1224(5) 0.2887(5) 0.6811(2) 0.0789(11) Uani 1 1 d . . . . .
H44 H -0.164414 0.232091 0.710646 0.095 Uiso 1 1 calc R . . . .
C48 C 0.3768(4) 0.2559(5) 0.55563(19) 0.0750(10) Uani 1 1 d . . . . .
H48 H 0.333565 0.276483 0.597740 0.090 Uiso 1 1 calc R . . . .
C42 C -0.0029(4) 0.3204(4) 0.5820(2) 0.0736(10) Uani 1 1 d . . . . .
H42 H 0.033784 0.285407 0.543387 0.088 Uiso 1 1 calc R . . . .
C21 C 0.1453(4) 0.9218(4) 0.8216(3) 0.0771(11) Uani 1 1 d . . . . .
H21 H 0.187173 0.926616 0.780819 0.093 Uiso 1 1 calc R . . . .
C24 C 0.0217(6) 0.9143(8) 0.9415(2) 0.1025(19) Uani 1 1 d . U . . .
H24 H -0.020472 0.911705 0.982211 0.123 Uiso 1 1 calc R . . . .
C43 C -0.0617(4) 0.2324(4) 0.6265(2) 0.0735(10) Uani 1 1 d . . . . .
C23 C 0.0772(6) 1.0323(8) 0.9214(3) 0.110(2) Uani 1 1 d . U . . .
H23 H 0.073381 1.109849 0.948783 0.132 Uiso 1 1 calc R . . . .
C25 C 0.0282(4) 0.7956(5) 0.90049(18) 0.0812(13) Uani 1 1 d . . . . .
H25 H -0.010251 0.714994 0.913769 0.097 Uiso 1 1 calc R . . . .
C22 C 0.1376(5) 1.0372(6) 0.8622(3) 0.1022(17) Uani 1 1 d . U . . .
H22 H 0.174266 1.118322 0.848492 0.123 Uiso 1 1 calc R . . . .
C39 C 0.7432(4) 0.3327(6) 0.9180(3) 0.0994(16) Uani 1 1 d . . . . .
H39A H 0.814813 0.362494 0.891927 0.149 Uiso 1 1 calc GR . . . .
H39B H 0.774916 0.255378 0.946267 0.149 Uiso 1 1 calc GR . . . .
H39C H 0.720376 0.404501 0.948245 0.149 Uiso 1 1 calc GR . . . .
C46 C -0.0603(8) 0.0820(6) 0.6145(4) 0.132(2) Uani 1 1 d . . . . .
H46A H -0.102468 0.037015 0.650568 0.198 Uiso 1 1 calc GR . . . .
H46B H 0.033506 0.051504 0.616348 0.198 Uiso 1 1 calc GR . . . .
H46C H -0.110886 0.061280 0.568789 0.198 Uiso 1 1 calc GR . . . .

loop_
_atom_site_aniso_label
_atom_site_aniso_U_11
_atom_site_aniso_U_22
_atom_site_aniso_U_33
_atom_site_aniso_U_23
_atom_site_aniso_U_13
_atom_site_aniso_U_12
S26 0.0620(4) 0.0495(4) 0.0609(4) -0.0067(3) -0.0107(3) 0.0183(4)
Cl50 0.0905(7) 0.1096(10) 0.1022(8) 0.0186(7) 0.0007(6) 0.0174(7)
Cl47 0.0736(6) 0.1509(12) 0.0828(6) 0.0090(7) -0.0027(5) 0.0147(7)
Cl49 0.1283(10) 0.0971(10) 0.1064(9) -0.0083(7) 0.0130(8) -0.0071(8)
O18 0.0749(14) 0.0670(16) 0.0454(10) 0.0088(10) 0.0118(10) 0.0019(12)
O31 0.0587(12) 0.0736(18) 0.0695(13) -0.0224(12) -0.0117(10) 0.0139(11)
O28 0.0602(13) 0.085(2) 0.0993(19) -0.0298(15) -0.0098(12) 0.0280(13)
O19 0.0691(15) 0.0806(19) 0.0756(15) 0.0097(13) 0.0236(12) -0.0161(14)
N10 0.0572(13) 0.0459(15) 0.0451(11) -0.0024(10) 0.0028(9) 0.0091(11)
O27 0.112(2) 0.0588(16) 0.0642(14) 0.0127(12) -0.0245(13) 0.0089(15)
O38 0.0588(13) 0.097(2) 0.0861(16) -0.0314(16) -0.0206(12) 0.0208(13)
C12 0.0502(14) 0.0433(17) 0.0443(12) -0.0041(11) 0.0045(11) 0.0039(11)
C7 0.0430(13) 0.0426(16) 0.0434(12) -0.0008(11) 0.0045(10) 0.0054(11)
C30 0.0469(13) 0.0471(17) 0.0474(13) -0.0018(12) 0.0038(11) 0.0064(13)
C40 0.0495(15) 0.0497(18) 0.0519(14) -0.0073(13) -0.0040(12) 0.0076(12)
C11 0.0579(16) 0.0542(19) 0.0495(14) 0.0039(13) 0.0159(12) 0.0052(14)
C8 0.0434(13) 0.0458(17) 0.0426(13) 0.0011(11) 0.0080(10) 0.0031(11)
C29 0.0535(15) 0.0499(18) 0.0497(14) -0.0051(12) -0.0014(11) 0.0103(13)
C32 0.0489(14) 0.0471(18) 0.0485(13) 0.0019(12) 0.0084(10) 0.0079(12)
C9 0.0443(13) 0.0514(18) 0.0469(13) -0.0039(12) 0.0066(10) 0.0061(12)
C41 0.077(2) 0.061(2) 0.0541(17) -0.0057(15) 0.0109(16) 0.0022(17)
C17 0.0628(17) 0.0562(19) 0.0465(14) -0.0046(13) 0.0047(12) 0.0092(15)
C33 0.0482(14) 0.062(2) 0.0567(15) -0.0010(15) 0.0048(11) 0.0097(15)
C6 0.0520(14) 0.0512(18) 0.0418(13) -0.0048(12) 0.0078(11) 0.0011(12)
C13 0.0580(16) 0.058(2) 0.0589(16) -0.0021(14) 0.0047(13) -0.0031(15)
C37 0.0666(19) 0.0486(19) 0.0675(18) -0.0053(15) 0.0078(15) 0.0081(15)
C1 0.0597(15) 0.0482(17) 0.0389(12) -0.0045(12) 0.0069(10) 0.0009(14)
C2 0.095(2) 0.056(2) 0.0530(16) 0.0040(15) 0.0140(16) -0.0019(19)
C3 0.108(3) 0.083(3) 0.063(2) 0.004(2) 0.036(2) -0.008(3)
C5 0.0596(18) 0.070(2) 0.0676(19) -0.0072(17) 0.0236(15) -0.0007(16)
C14 0.069(2) 0.071(3) 0.091(3) -0.010(2) -0.0013(18) -0.0178(19)
C20 0.0506(15) 0.068(2) 0.0498(15) -0.0128(14) 0.0005(12) 0.0218(15)
C45 0.0607(19) 0.079(3) 0.066(2) -0.0177(18) 0.0127(15) -0.0089(17)
C4 0.086(3) 0.092(3) 0.077(2) -0.010(2) 0.044(2) -0.013(2)
C36 0.084(3) 0.054(2) 0.090(3) -0.0073(19) 0.019(2) 0.0206(19)
C16 0.088(3) 0.081(3) 0.0517(17) -0.0063(17) -0.0088(17) 0.002(2)
C35 0.068(2) 0.073(3) 0.096(3) 0.010(2) 0.018(2) 0.032(2)
C15 0.079(2) 0.089(4) 0.077(2) -0.020(2) -0.0195(19) -0.005(2)
C34 0.0517(17) 0.083(3) 0.083(2) 0.006(2) 0.0019(16) 0.0205(18)
C44 0.082(2) 0.069(3) 0.086(2) -0.003(2) 0.012(2) -0.022(2)
C48 0.073(2) 0.096(3) 0.0567(18) -0.0051(19) 0.0091(15) 0.006(2)
C42 0.079(2) 0.068(3) 0.074(2) -0.0278(19) 0.0096(18) 0.0034(19)
C21 0.072(2) 0.063(3) 0.098(3) -0.030(2) 0.018(2) 0.0040(19)
C24 0.100(3) 0.154(5) 0.0507(19) -0.025(3) 0.0004(19) 0.068(4)
C43 0.072(2) 0.055(2) 0.090(3) -0.0130(19) -0.0024(19) -0.0045(18)
C23 0.096(3) 0.124(5) 0.099(3) -0.064(3) -0.025(3) 0.048(3)
C25 0.089(3) 0.106(4) 0.0506(17) -0.0020(18) 0.0146(16) 0.052(2)
C22 0.085(3) 0.081(3) 0.139(4) -0.052(3) 0.012(3) 0.005(2)
C39 0.064(2) 0.117(4) 0.107(3) -0.030(3) -0.023(2) 0.002(2)
C46 0.154(6) 0.060(3) 0.179(6) -0.032(4) 0.016(5) -0.019(3)

loop_
_atom_type_symbol
_atom_type_description
_atom_type_scat_dispersion_real
_atom_type_scat_dispersion_imag
_atom_type_scat_source
C C 0.0181 0.0091 'International Tables Vol C Tables 4.2.6.8 and 6.1.1.4'
H H 0.0000 0.0000 'International Tables Vol C Tables 4.2.6.8 and 6.1.1.4'
Cl Cl 0.3639 0.7018 'International Tables Vol C Tables 4.2.6.8 and 6.1.1.4'
N N 0.0311 0.0180 'International Tables Vol C Tables 4.2.6.8 and 6.1.1.4'
O O 0.0492 0.0322 'International Tables Vol C Tables 4.2.6.8 and 6.1.1.4'
S S 0.3331 0.5567 'International Tables Vol C Tables 4.2.6.8 and 6.1.1.4'

loop_
_geom_angle_atom_site_label_1
_geom_angle_atom_site_label_2
_geom_angle_atom_site_label_3
_geom_angle
_geom_angle_site_symmetry_1
_geom_angle_site_symmetry_3
_geom_angle_publ_flag
O28 S26 N10 105.39(14) . . ?
O28 S26 C40 108.50(18) . . ?
N10 S26 C40 105.66(13) . . ?
O27 S26 O28 121.05(19) . . ?
O27 S26 N10 107.09(16) . . ?
O27 S26 C40 108.15(17) . . ?
C11 O18 C17 107.8(2) . . ?
C9 N10 S26 116.23(19) . . ?
C1 N10 S26 117.23(18) . . ?
C1 N10 C9 119.6(2) . . ?
C33 O38 C39 120.3(3) . . ?
C17 C12 C8 107.9(3) . . ?
C13 C12 C8 133.8(3) . . ?
C13 C12 C17 118.2(3) . . ?
C8 C7 H7 108.7 . . ?
C29 C7 H7 108.7 . . ?
C29 C7 C8 110.9(2) . . ?
C6 C7 H7 108.7 . . ?
C6 C7 C8 106.3(2) . . ?
C6 C7 C29 113.3(2) . . ?
O31 C30 C29 119.5(3) . . ?
O31 C30 C32 119.9(3) . . ?
C32 C30 C29 120.6(2) . . ?
C41 C40 S26 118.8(3) . . ?
C45 C40 S26 120.4(2) . . ?
C45 C40 C41 120.7(3) . . ?
O18 C11 C8 111.1(3) . . ?
O19 C11 O18 121.0(3) . . ?
O19 C11 C8 127.9(3) . . ?
C12 C8 C7 111.9(2) . . ?
C12 C8 C11 100.6(2) . . ?
C12 C8 C9 118.5(3) . . ?
C11 C8 C7 107.9(2) . . ?
C11 C8 C9 107.9(2) . . ?
C9 C8 C7 109.3(2) . . ?
C7 C29 H29A 108.6 . . ?
C7 C29 H29B 108.6 . . ?
C30 C29 C7 114.5(2) . . ?
C30 C29 H29A 108.6 . . ?
C30 C29 H29B 108.6 . . ?
H29A C29 H29B 107.6 . . ?
C33 C32 C30 125.9(3) . . ?
C37 C32 C30 116.8(3) . . ?
C37 C32 C33 117.3(3) . . ?
N10 C9 C8 112.6(2) . . ?
N10 C9 H9 106.8 . . ?
N10 C9 C20 111.1(3) . . ?
C8 C9 H9 106.8 . . ?
C20 C9 C8 112.3(2) . . ?
C20 C9 H9 106.8 . . ?
C40 C41 H41 120.4 . . ?
C42 C41 C40 119.2(4) . . ?
C42 C41 H41 120.4 . . ?
C12 C17 O18 112.5(3) . . ?
C16 C17 O18 123.1(3) . . ?
C16 C17 C12 124.4(4) . . ?
O38 C33 C32 117.9(3) . . ?
O38 C33 C34 122.4(3) . . ?
C34 C33 C32 119.7(3) . . ?
C1 C6 C7 117.5(2) . . ?
C5 C6 C7 124.6(3) . . ?
C5 C6 C1 117.7(3) . . ?
C12 C13 H13 120.7 . . ?
C12 C13 C14 118.6(3) . . ?
C14 C13 H13 120.7 . . ?
C32 C37 H37 118.9 . . ?
C36 C37 C32 122.2(3) . . ?
C36 C37 H37 118.9 . . ?
C6 C1 N10 118.1(3) . . ?
C2 C1 N10 120.8(3) . . ?
C2 C1 C6 121.2(3) . . ?
C1 C2 H2 120.3 . . ?
C3 C2 C1 119.4(4) . . ?
C3 C2 H2 120.3 . . ?
C2 C3 H3 119.8 . . ?
C4 C3 C2 120.3(4) . . ?
C4 C3 H3 119.8 . . ?
C6 C5 H5 119.5 . . ?
C4 C5 C6 121.0(4) . . ?
C4 C5 H5 119.5 . . ?
C13 C14 H14 119.4 . . ?
C15 C14 C13 121.1(4) . . ?
C15 C14 H14 119.4 . . ?
C21 C20 C9 122.7(3) . . ?
C21 C20 C25 118.9(4) . . ?
C25 C20 C9 118.4(4) . . ?
C40 C45 H45 120.4 . . ?
C40 C45 C44 119.3(3) . . ?
C44 C45 H45 120.4 . . ?
C3 C4 C5 120.4(4) . . ?
C3 C4 H4 119.8 . . ?
C5 C4 H4 119.8 . . ?
C37 C36 H36 120.7 . . ?
C35 C36 C37 118.6(4) . . ?
C35 C36 H36 120.7 . . ?
C17 C16 H16 121.8 . . ?
C15 C16 C17 116.5(4) . . ?
C15 C16 H16 121.8 . . ?
C36 C35 H35 119.5 . . ?
C34 C35 C36 121.0(3) . . ?
C34 C35 H35 119.5 . . ?
C14 C15 H15 119.4 . . ?
C16 C15 C14 121.2(4) . . ?
C16 C15 H15 119.4 . . ?
C33 C34 H34 119.4 . . ?
C35 C34 C33 121.2(4) . . ?
C35 C34 H34 119.4 . . ?
C45 C44 H44 119.2 . . ?
C45 C44 C43 121.5(4) . . ?
C43 C44 H44 119.2 . . ?
Cl50 C48 Cl47 109.8(3) . . ?
Cl50 C48 H48 108.3 . . ?
Cl47 C48 H48 108.3 . . ?
Cl49 C48 Cl50 110.1(2) . . ?
Cl49 C48 Cl47 111.9(3) . . ?
Cl49 C48 H48 108.3 . . ?
C41 C42 H42 119.2 . . ?
C41 C42 C43 121.5(4) . . ?
C43 C42 H42 119.2 . . ?
C20 C21 H21 119.4 . . ?
C20 C21 C22 121.3(4) . . ?
C22 C21 H21 119.4 . . ?
C23 C24 H24 119.9 . . ?
C23 C24 C25 120.2(4) . . ?
C25 C24 H24 119.9 . . ?
C44 C43 C42 117.7(4) . . ?
C44 C43 C46 121.6(5) . . ?
C42 C43 C46 120.7(5) . . ?
C24 C23 H23 119.8 . . ?
C22 C23 C24 120.3(5) . . ?
C22 C23 H23 119.8 . . ?
C20 C25 C24 119.1(5) . . ?
C20 C25 H25 120.5 . . ?
C24 C25 H25 120.5 . . ?
C21 C22 H22 119.9 . . ?
C23 C22 C21 120.3(6) . . ?
C23 C22 H22 119.9 . . ?
O38 C39 H39A 109.5 . . ?
O38 C39 H39B 109.5 . . ?
O38 C39 H39C 109.5 . . ?
H39A C39 H39B 109.5 . . ?
H39A C39 H39C 109.5 . . ?
H39B C39 H39C 109.5 . . ?
C43 C46 H46A 109.5 . . ?
C43 C46 H46B 109.5 . . ?
C43 C46 H46C 109.5 . . ?
H46A C46 H46B 109.5 . . ?
H46A C46 H46C 109.5 . . ?
H46B C46 H46C 109.5 . . ?

loop_
_geom_bond_atom_site_label_1
_geom_bond_atom_site_label_2
_geom_bond_distance
_geom_bond_site_symmetry_2
_geom_bond_publ_flag
S26 O28 1.423(3) . ?
S26 N10 1.665(2) . ?
S26 O27 1.420(3) . ?
S26 C40 1.763(3) . ?
Cl50 C48 1.741(5) . ?
Cl47 C48 1.751(4) . ?
Cl49 C48 1.739(5) . ?
O18 C11 1.362(4) . ?
O18 C17 1.400(5) . ?
O31 C30 1.216(4) . ?
O19 C11 1.196(4) . ?
N10 C9 1.481(3) . ?
N10 C1 1.429(4) . ?
O38 C33 1.358(4) . ?
O38 C39 1.425(5) . ?
C12 C8 1.517(4) . ?
C12 C17 1.380(4) . ?
C12 C13 1.379(5) . ?
C7 H7 0.9800 . ?
C7 C8 1.565(4) . ?
C7 C29 1.529(4) . ?
C7 C6 1.510(4) . ?
C30 C29 1.511(4) . ?
C30 C32 1.492(4) . ?
C40 C41 1.382(5) . ?
C40 C45 1.377(5) . ?
C11 C8 1.530(4) . ?
C8 C9 1.555(4) . ?
C29 H29A 0.9700 . ?
C29 H29B 0.9700 . ?
C32 C33 1.407(4) . ?
C32 C37 1.393(5) . ?
C9 H9 0.9800 . ?
C9 C20 1.525(4) . ?
C41 H41 0.9300 . ?
C41 C42 1.372(6) . ?
C17 C16 1.374(5) . ?
C33 C34 1.389(5) . ?
C6 C1 1.395(4) . ?
C6 C5 1.390(4) . ?
C13 H13 0.9300 . ?
C13 C14 1.390(5) . ?
C37 H37 0.9300 . ?
C37 C36 1.383(5) . ?
C1 C2 1.390(5) . ?
C2 H2 0.9300 . ?
C2 C3 1.380(6) . ?
C3 H3 0.9300 . ?
C3 C4 1.367(7) . ?
C5 H5 0.9300 . ?
C5 C4 1.383(6) . ?
C14 H14 0.9300 . ?
C14 C15 1.381(6) . ?
C20 C21 1.366(6) . ?
C20 C25 1.385(5) . ?
C45 H45 0.9300 . ?
C45 C44 1.377(6) . ?
C4 H4 0.9300 . ?
C36 H36 0.9300 . ?
C36 C35 1.378(7) . ?
C16 H16 0.9300 . ?
C16 C15 1.366(7) . ?
C35 H35 0.9300 . ?
C35 C34 1.346(7) . ?
C15 H15 0.9300 . ?
C34 H34 0.9300 . ?
C44 H44 0.9300 . ?
C44 C43 1.385(6) . ?
C48 H48 0.9800 . ?
C42 H42 0.9300 . ?
C42 C43 1.393(6) . ?
C21 H21 0.9300 . ?
C21 C22 1.384(6) . ?
C24 H24 0.9300 . ?
C24 C23 1.362(9) . ?
C24 C25 1.414(8) . ?
C43 C46 1.503(7) . ?
C23 H23 0.9300 . ?
C23 C22 1.348(9) . ?
C25 H25 0.9300 . ?
C22 H22 0.9300 . ?
C39 H39A 0.9600 . ?
C39 H39B 0.9600 . ?
C39 H39C 0.9600 . ?
C46 H46A 0.9600 . ?
C46 H46B 0.9600 . ?
C46 H46C 0.9600 . ?

loop_
_geom_torsion_atom_site_label_1
_geom_torsion_atom_site_label_2
_geom_torsion_atom_site_label_3
_geom_torsion_atom_site_label_4
_geom_torsion
_geom_torsion_site_symmetry_1
_geom_torsion_site_symmetry_2
_geom_torsion_site_symmetry_3
_geom_torsion_site_symmetry_4
_geom_torsion_publ_flag
S26 N10 C9 C8 133.9(2) . . . . ?
S26 N10 C9 C20 -99.1(3) . . . . ?
S26 N10 C1 C6 -112.6(3) . . . . ?
S26 N10 C1 C2 68.8(4) . . . . ?
S26 C40 C41 C42 175.7(3) . . . . ?
S26 C40 C45 C44 -173.7(3) . . . . ?
O18 C11 C8 C12 -3.4(3) . . . . ?
O18 C11 C8 C7 114.0(3) . . . . ?
O18 C11 C8 C9 -128.1(3) . . . . ?
O18 C17 C16 C15 179.8(4) . . . . ?
O31 C30 C29 C7 -17.7(4) . . . . ?
O31 C30 C32 C33 175.6(3) . . . . ?
O31 C30 C32 C37 -2.4(4) . . . . ?
O28 S26 N10 C9 33.7(3) . . . . ?
O28 S26 N10 C1 -175.5(3) . . . . ?
O28 S26 C40 C41 160.4(3) . . . . ?
O28 S26 C40 C45 -24.2(3) . . . . ?
O19 C11 C8 C12 178.8(3) . . . . ?
O19 C11 C8 C7 -63.9(4) . . . . ?
O19 C11 C8 C9 54.1(4) . . . . ?
N10 S26 C40 C41 -87.0(3) . . . . ?
N10 S26 C40 C45 88.4(3) . . . . ?
N10 C9 C20 C21 -28.6(4) . . . . ?
N10 C9 C20 C25 152.2(3) . . . . ?
N10 C1 C2 C3 179.9(3) . . . . ?
O27 S26 N10 C9 163.8(2) . . . . ?
O27 S26 N10 C1 -45.4(3) . . . . ?
O27 S26 C40 C41 27.4(3) . . . . ?
O27 S26 C40 C45 -157.2(3) . . . . ?
O38 C33 C34 C35 178.8(4) . . . . ?
C12 C8 C9 N10 96.4(3) . . . . ?
C12 C8 C9 C20 -29.9(3) . . . . ?
C12 C17 C16 C15 1.1(6) . . . . ?
C12 C13 C14 C15 1.2(6) . . . . ?
C7 C8 C9 N10 -33.4(3) . . . . ?
C7 C8 C9 C20 -159.7(2) . . . . ?
C7 C6 C1 N10 -2.7(4) . . . . ?
C7 C6 C1 C2 175.8(3) . . . . ?
C7 C6 C5 C4 -177.1(3) . . . . ?
C30 C32 C33 O38 4.2(5) . . . . ?
C30 C32 C33 C34 -177.0(3) . . . . ?
C30 C32 C37 C36 177.1(3) . . . . ?
C40 S26 N10 C9 -81.1(2) . . . . ?
C40 S26 N10 C1 69.7(3) . . . . ?
C40 C41 C42 C43 -3.0(6) . . . . ?
C40 C45 C44 C43 -0.9(6) . . . . ?
C11 O18 C17 C12 1.3(4) . . . . ?
C11 O18 C17 C16 -177.5(4) . . . . ?
C11 C8 C9 N10 -150.4(3) . . . . ?
C11 C8 C9 C20 83.3(3) . . . . ?
C8 C12 C17 O18 -3.5(4) . . . . ?
C8 C12 C17 C16 175.3(3) . . . . ?
C8 C12 C13 C14 -175.4(3) . . . . ?
C8 C7 C29 C30 164.3(2) . . . . ?
C8 C7 C6 C1 -46.1(3) . . . . ?
C8 C7 C6 C5 129.0(3) . . . . ?
C8 C9 C20 C21 98.5(4) . . . . ?
C8 C9 C20 C25 -80.7(3) . . . . ?
C29 C7 C8 C12 53.3(3) . . . . ?
C29 C7 C8 C11 -56.5(3) . . . . ?
C29 C7 C8 C9 -173.5(2) . . . . ?
C29 C7 C6 C1 -168.1(3) . . . . ?
C29 C7 C6 C5 7.0(4) . . . . ?
C29 C30 C32 C33 -4.5(5) . . . . ?
C29 C30 C32 C37 177.5(3) . . . . ?
C32 C30 C29 C7 162.4(3) . . . . ?
C32 C33 C34 C35 0.1(6) . . . . ?
C32 C37 C36 C35 0.1(6) . . . . ?
C9 N10 C1 C6 37.2(4) . . . . ?
C9 N10 C1 C2 -141.4(3) . . . . ?
C9 C20 C21 C22 -178.1(4) . . . . ?
C9 C20 C25 C24 177.9(3) . . . . ?
C41 C40 C45 C44 1.7(5) . . . . ?
C41 C42 C43 C44 3.6(6) . . . . ?
C41 C42 C43 C46 -177.1(5) . . . . ?
C17 O18 C11 O19 179.5(3) . . . . ?
C17 O18 C11 C8 1.5(3) . . . . ?
C17 C12 C8 C7 -110.3(3) . . . . ?
C17 C12 C8 C11 4.0(3) . . . . ?
C17 C12 C8 C9 121.1(3) . . . . ?
C17 C12 C13 C14 0.1(5) . . . . ?
C17 C16 C15 C14 0.3(7) . . . . ?
C33 C32 C37 C36 -1.1(5) . . . . ?
C6 C7 C8 C12 -70.3(3) . . . . ?
C6 C7 C8 C11 180.0(2) . . . . ?
C6 C7 C8 C9 63.0(3) . . . . ?
C6 C7 C29 C30 -76.2(3) . . . . ?
C6 C1 C2 C3 1.4(5) . . . . ?
C6 C5 C4 C3 1.9(6) . . . . ?
C13 C12 C8 C7 65.4(4) . . . . ?
C13 C12 C8 C11 179.7(3) . . . . ?
C13 C12 C8 C9 -63.1(4) . . . . ?
C13 C12 C17 O18 180.0(3) . . . . ?
C13 C12 C17 C16 -1.3(5) . . . . ?
C13 C14 C15 C16 -1.4(7) . . . . ?
C37 C32 C33 O38 -177.8(3) . . . . ?
C37 C32 C33 C34 1.0(5) . . . . ?
C37 C36 C35 C34 1.1(7) . . . . ?
C1 N10 C9 C8 -16.2(4) . . . . ?
C1 N10 C9 C20 110.8(3) . . . . ?
C1 C6 C5 C4 -2.0(5) . . . . ?
C1 C2 C3 C4 -1.5(6) . . . . ?
C2 C3 C4 C5 -0.1(7) . . . . ?
C5 C6 C1 N10 -178.2(3) . . . . ?
C5 C6 C1 C2 0.4(4) . . . . ?
C20 C21 C22 C23 0.0(7) . . . . ?
C45 C40 C41 C42 0.2(5) . . . . ?
C45 C44 C43 C42 -1.7(6) . . . . ?
C45 C44 C43 C46 179.1(5) . . . . ?
C36 C35 C34 C33 -1.2(7) . . . . ?
C21 C20 C25 C24 -1.3(5) . . . . ?
C24 C23 C22 C21 -0.8(8) . . . . ?
C23 C24 C25 C20 0.5(6) . . . . ?
C25 C20 C21 C22 1.1(6) . . . . ?
C25 C24 C23 C22 0.5(8) . . . . ?
C39 O38 C33 C32 -174.2(4) . . . . ?
C39 O38 C33 C34 7.1(6) . . . . ?
